data_7103826
loop_
_publ_author_name
'Boiocchi, Massimo'
'Fabbrizzi, Luigi'
'Licchelli, Maurizio'
'Sacchi, Donatella'
'V\'azquez, Miguel'
'Zampa, Cristina'

_publ_section_title
;
 A two-channel molecular dosimeter for the optical detection of
 copper(II)
;
_journal_issue 15
_journal_name_full 'Chemical communications (Cambridge, England)'
_journal_page_first 1812
_journal_page_last 1813
_journal_paper_doi 10.1039/b305456j
_journal_year 2003
_chemical_formula_moiety 'C16 H27 Cu N5 O2, 2(Cl O4)'
_chemical_formula_sum 'C16 H27 Cl2 Cu N5 O10'
_chemical_formula_weight 583.87
_chemical_name_common
;
nitrophenylcyclam copper(II) perchlorate
;
_chemical_name_systematic
;
1-(4-nitrophenyl)-1,4,8,11-tetraaza-cyclotetradecane copper(II) perchlorate
;
_space_group_IT_number 14
_symmetry_cell_setting monoclinic
_symmetry_space_group_name_Hall '-P 2ybc'
_symmetry_space_group_name_H-M 'P 1 21/c 1'
_atom_sites_solution_hydrogens difmap
_atom_sites_solution_primary direct
_atom_sites_solution_secondary difmap
_audit_creation_method SHELXL-97
_cell_angle_alpha 90.000
_cell_angle_beta 108.05(6)
_cell_angle_gamma 90.000
_cell_formula_units_Z 4
_cell_length_a 8.688(12)
_cell_length_b 13.153(5)
_cell_length_c 21.50(2)
_cell_measurement_reflns_used 25
_cell_measurement_temperature 293(2)
_cell_measurement_theta_max 10
_cell_measurement_theta_min 6
_cell_volume 2336(4)
_computing_cell_refinement 'CAD4 Express (Enraf Nonius, 1994)'
_computing_data_collection 'CAD4 Express (Enraf Nonius, 1994)'
_computing_data_reduction 'XCAD4 (Harms & Wocadlo, 1995)'
_computing_molecular_graphics 'Ortep-3 for Windows (Farrugia, 1997)'
_computing_publication_material 'WinGX publication routines (Farrugia, 1999)'
_computing_structure_refinement 'SHELXL-97 (Sheldrick, 1998)'
_computing_structure_solution ' Sir 97, Altomare et al., 1999'
_diffrn_ambient_temperature 293(2)
_diffrn_measured_fraction_theta_full 0.994
_diffrn_measured_fraction_theta_max 0.994
_diffrn_measurement_device_type 'Enraf Nonisu CAD4'
_diffrn_measurement_method 'non-profiled omega scans'
_diffrn_radiation_monochromator graphite
_diffrn_radiation_source 'fine-focus sealed tube'
_diffrn_radiation_type MoK\a
_diffrn_radiation_wavelength 0.71069
_diffrn_reflns_av_R_equivalents 0.0419
_diffrn_reflns_av_sigmaI/netI 0.0506
_diffrn_reflns_limit_h_max 10
_diffrn_reflns_limit_h_min -10
_diffrn_reflns_limit_k_max 0
_diffrn_reflns_limit_k_min -16
_diffrn_reflns_limit_l_max 25
_diffrn_reflns_limit_l_min -26
_diffrn_reflns_number 6348
_diffrn_reflns_theta_full 26.01
_diffrn_reflns_theta_max 26.01
_diffrn_reflns_theta_min 2.47
_diffrn_standards_decay_% 0
_diffrn_standards_interval_time 250
_diffrn_standards_number 3
_exptl_absorpt_coefficient_mu 1.226
_exptl_absorpt_correction_T_max 0.7072
_exptl_absorpt_correction_T_min 0.6167
_exptl_absorpt_correction_type psi-scan
_exptl_absorpt_process_details
;
North A.C.T., Phillips D.C. & Mathews F.S. (1968) Acta. Cryst. A24, 351
Number of psi-scan sets used was   2
Theta correction was applied.
Averaged transmission function was used.
Fourier smoothing - Window value   1
;
_exptl_crystal_colour violet
_exptl_crystal_density_diffrn 1.660
_exptl_crystal_density_method 'not measured'
_exptl_crystal_description prism
_exptl_crystal_F_000 1204
_exptl_crystal_preparation
;
slow evaporation of an MeCN solution (at room temperature)
;
_exptl_crystal_size_max 0.95
_exptl_crystal_size_mid 0.36
_exptl_crystal_size_min 0.28
_refine_diff_density_max 0.871
_refine_diff_density_min -0.502
_refine_diff_density_rms 0.103
_refine_ls_extinction_method none
_refine_ls_goodness_of_fit_ref 1.040
_refine_ls_hydrogen_treatment mixed
_refine_ls_matrix_type full
_refine_ls_number_parameters 336
_refine_ls_number_reflns 4573
_refine_ls_number_restraints 0
_refine_ls_restrained_S_all 1.040
_refine_ls_R_factor_all 0.1075
_refine_ls_R_factor_gt 0.0747
_refine_ls_shift/su_max 0.002
_refine_ls_shift/su_mean 0.000
_refine_ls_structure_factor_coef Fsqd
_refine_ls_weighting_details 'calc w=1/[\s^2^(Fo^2^)+(0.1072P)^2^+5.1226P] where P=(Fo^2^+2Fc^2^)/3'
_refine_ls_weighting_scheme calc
_refine_ls_wR_factor_gt 0.1936
_refine_ls_wR_factor_ref 0.2154
_reflns_number_gt 3197
_reflns_number_total 4573
_reflns_threshold_expression >2sigma(I)
_cod_duplicate_entry 7113501
_cod_data_source_file b305456j.txt
_cod_data_source_block cucf2_c
_cod_original_sg_symbol_H-M 'P 21/c'
_cod_database_code 7103826

loop_
_symmetry_equiv_pos_as_xyz
'x, y, z'
'-x, y+1/2, -z+1/2'
'-x, -y, -z'
'x, -y-1/2, z-1/2'

loop_
_atom_site_label
_atom_site_type_symbol
_atom_site_fract_x
_atom_site_fract_y
_atom_site_fract_z
_atom_site_U_iso_or_equiv
_atom_site_adp_type
_atom_site_occupancy
_atom_site_symmetry_multiplicity
_atom_site_calc_flag
_atom_site_refinement_flags
_atom_site_disorder_assembly
_atom_site_disorder_group
Cu1 Cu -0.29026(8) -0.12444(5) -0.33053(3) 0.0441(3) Uani 1 1 d . . .
O1 O -0.9259(7) -0.4867(5) -0.5559(3) 0.0940(19) Uani 1 1 d . . .
O2 O -1.0116(8) -0.3331(6) -0.5596(4) 0.114(2) Uani 1 1 d . . .
N1 N -0.3156(6) -0.2773(4) -0.3539(2) 0.0464(11) Uani 1 1 d . . .
N2 N -0.2186(7) -0.0876(5) -0.4078(3) 0.0563(14) Uani 1 1 d . . .
N3 N -0.2177(6) 0.0139(4) -0.2956(3) 0.0544(14) Uani 1 1 d . . .
N4 N -0.3976(7) -0.1538(5) -0.2623(3) 0.0552(14) Uani 1 1 d . . .
N5 N -0.9080(8) -0.3976(6) -0.5399(3) 0.0761(18) Uani 1 1 d . . .
C1 C -0.1682(9) -0.3127(6) -0.3703(4) 0.071(2) Uani 1 1 d . . .
H1A H -0.0731 -0.3000 -0.3331 0.08(2) Uiso 1 1 calc R . .
H1B H -0.1760 -0.3855 -0.3777 0.10(3) Uiso 1 1 calc R . .
C2 C -0.1473(10) -0.2636(6) -0.4274(4) 0.079(2) Uani 1 1 d . . .
H2A H -0.2499 -0.2649 -0.4622 0.094 Uiso 1 1 calc R . .
H2B H -0.0703 -0.3026 -0.4420 0.094 Uiso 1 1 calc R . .
C3 C -0.0887(10) -0.1540(7) -0.4164(5) 0.079(2) Uani 1 1 d . . .
H3A H 0.0056 -0.1501 -0.3779 0.07(2) Uiso 1 1 calc R . .
H3B H -0.0576 -0.1309 -0.4537 0.11(3) Uiso 1 1 calc R . .
C4 C -0.1597(11) 0.0228(7) -0.3971(4) 0.083(2) Uani 1 1 d . . .
H4A H -0.0772 0.0338 -0.4181 0.12(3) Uiso 1 1 calc R . .
H4B H -0.2493 0.0683 -0.4171 0.12(4) Uiso 1 1 calc R . .
C5 C -0.0923(9) 0.0465(6) -0.3263(4) 0.074(2) Uani 1 1 d . . .
H5A H -0.0709 0.1187 -0.3199 0.08(2) Uiso 1 1 calc R . .
H5B H 0.0081 0.0098 -0.3071 0.056(18) Uiso 1 1 calc R . .
C6 C -0.1663(10) 0.0277(7) -0.2243(4) 0.077(2) Uani 1 1 d . . .
H6A H -0.1458 0.0993 -0.2144 0.14(4) Uiso 1 1 calc R . .
H6B H -0.0653 -0.0085 -0.2052 0.051(17) Uiso 1 1 calc R . .
C7 C -0.2865(12) -0.0088(8) -0.1935(5) 0.091(3) Uani 1 1 d . . .
H7A H -0.3896 0.0236 -0.2149 0.15(4) Uiso 1 1 calc R . .
H7B H -0.2524 0.0123 -0.1480 0.10(3) Uiso 1 1 calc R . .
C8 C -0.3103(11) -0.1218(7) -0.1964(4) 0.081(2) Uani 1 1 d . . .
H8A H -0.2058 -0.1553 -0.1820 0.097 Uiso 1 1 calc R . .
H8B H -0.3703 -0.1416 -0.1671 0.097 Uiso 1 1 calc R . .
C9 C -0.4361(10) -0.2677(6) -0.2647(4) 0.072(2) Uani 1 1 d . . .
H9A H -0.4320 -0.2918 -0.2216 0.11(3) Uiso 1 1 calc R . .
H9B H -0.5438 -0.2802 -0.2945 0.07(2) Uiso 1 1 calc R . .
C10 C -0.3100(9) -0.3229(5) -0.2884(4) 0.0661(19) Uani 1 1 d . . .
H10A H -0.2031 -0.3143 -0.2571 0.08(2) Uiso 1 1 calc R . .
H10B H -0.3343 -0.3950 -0.2931 0.08(2) Uiso 1 1 calc R . .
C14 C -0.7527(8) -0.3658(6) -0.4928(3) 0.0579(16) Uani 1 1 d . . .
C15 C -0.6406(8) -0.4390(5) -0.4644(3) 0.0573(16) Uani 1 1 d . . .
H15 H -0.6610 -0.5072 -0.4755 0.09(3) Uiso 1 1 calc R . .
C16 C -0.4974(8) -0.4096(5) -0.4194(3) 0.0542(15) Uani 1 1 d . . .
H16 H -0.4205 -0.4585 -0.3996 0.08(2) Uiso 1 1 calc R . .
C11 C -0.4662(7) -0.3088(5) -0.4032(3) 0.0462(13) Uani 1 1 d . . .
C12 C -0.5805(8) -0.2359(5) -0.4323(4) 0.0624(18) Uani 1 1 d . . .
H12 H -0.5601 -0.1676 -0.4215 0.09(3) Uiso 1 1 calc R . .
C13 C -0.7248(9) -0.2648(6) -0.4773(4) 0.0674(19) Uani 1 1 d . . .
H13 H -0.8025 -0.2163 -0.4971 0.07(2) Uiso 1 1 calc R . .
Cl1 Cl -0.6685(2) 0.05237(15) -0.40852(10) 0.0746(6) Uani 1 1 d . . .
O3 O -0.5725(11) 0.0127(8) -0.3525(5) 0.164(4) Uani 1 1 d . . .
O4 O -0.7476(15) 0.1361(8) -0.4018(6) 0.209(6) Uani 1 1 d . . .
O5 O -0.7837(9) -0.0150(7) -0.4452(4) 0.136(3) Uani 1 1 d . . .
O6 O -0.5673(12) 0.0730(14) -0.4461(6) 0.231(7) Uani 1 1 d . . .
Cl2 Cl 0.2052(2) -0.16482(15) -0.20970(11) 0.0729(5) Uani 1 1 d . . .
O7 O 0.2648(11) -0.1103(11) -0.2514(7) 0.224(7) Uani 1 1 d . . .
O8 O 0.2274(13) -0.0934(9) -0.1618(7) 0.205(6) Uani 1 1 d . . .
O9 O 0.0364(7) -0.1807(5) -0.2394(4) 0.0974(19) Uani 1 1 d . . .
O10 O 0.2946(8) -0.2510(6) -0.1874(5) 0.141(3) Uani 1 1 d . . .
H31 H -0.306(11) -0.103(7) -0.438(5) 0.100 Uiso 1 1 d . . .
H41 H -0.300(11) 0.044(7) -0.312(5) 0.100 Uiso 1 1 d . . .
H51 H -0.489(12) -0.121(7) -0.270(5) 0.100 Uiso 1 1 d . . .

loop_
_atom_site_aniso_label
_atom_site_aniso_U_11
_atom_site_aniso_U_22
_atom_site_aniso_U_33
_atom_site_aniso_U_23
_atom_site_aniso_U_13
_atom_site_aniso_U_12
Cu1 0.0391(4) 0.0458(4) 0.0476(4) -0.0019(3) 0.0134(3) -0.0011(3)
O1 0.085(4) 0.094(4) 0.088(4) -0.035(3) 0.004(3) -0.013(3)
O2 0.075(4) 0.118(5) 0.114(5) -0.028(4) -0.022(4) 0.014(4)
N1 0.042(3) 0.048(3) 0.049(3) -0.001(2) 0.014(2) -0.002(2)
N2 0.051(3) 0.065(3) 0.058(3) 0.012(3) 0.022(3) 0.002(3)
N3 0.038(3) 0.049(3) 0.069(4) -0.011(3) 0.005(3) -0.001(2)
N4 0.052(3) 0.066(4) 0.051(3) 0.002(3) 0.021(3) 0.007(3)
N5 0.057(4) 0.096(5) 0.064(4) -0.016(4) 0.003(3) 0.000(4)
C1 0.049(4) 0.075(5) 0.093(6) -0.017(4) 0.028(4) 0.001(4)
C2 0.073(5) 0.081(5) 0.091(6) -0.019(5) 0.040(5) -0.004(4)
C3 0.063(5) 0.092(6) 0.093(6) 0.003(5) 0.038(5) 0.002(4)
C4 0.079(6) 0.082(6) 0.088(6) 0.027(5) 0.028(5) -0.005(5)
C5 0.048(4) 0.056(4) 0.114(7) -0.002(4) 0.022(4) -0.005(3)
C6 0.069(5) 0.077(5) 0.073(5) -0.014(4) 0.006(4) 0.011(4)
C7 0.082(6) 0.105(7) 0.077(6) -0.016(5) 0.012(5) 0.022(6)
C8 0.078(5) 0.106(7) 0.061(5) -0.009(4) 0.027(4) -0.002(5)
C9 0.068(5) 0.085(5) 0.067(5) 0.006(4) 0.027(4) -0.009(4)
C10 0.061(4) 0.052(4) 0.071(5) 0.009(3) -0.002(4) -0.003(3)
C14 0.050(4) 0.068(4) 0.051(4) -0.010(3) 0.010(3) -0.004(3)
C15 0.062(4) 0.051(4) 0.058(4) -0.011(3) 0.019(3) -0.004(3)
C16 0.053(4) 0.052(4) 0.054(4) -0.001(3) 0.012(3) 0.005(3)
C11 0.046(3) 0.048(3) 0.044(3) 0.001(3) 0.014(3) 0.005(3)
C12 0.058(4) 0.046(4) 0.075(5) -0.001(3) 0.009(4) -0.001(3)
C13 0.053(4) 0.063(4) 0.073(5) 0.000(4) -0.001(4) 0.009(3)
Cl1 0.0527(10) 0.0726(12) 0.0825(13) -0.0050(10) -0.0026(9) 0.0076(9)
O3 0.123(6) 0.165(8) 0.149(7) 0.074(6) -0.040(6) 0.005(6)
O4 0.206(11) 0.140(8) 0.221(12) -0.035(7) -0.021(9) 0.109(8)
O5 0.092(5) 0.137(6) 0.149(7) -0.023(5) -0.007(5) -0.024(5)
O6 0.095(6) 0.43(2) 0.163(9) 0.023(12) 0.036(7) -0.060(10)
Cl2 0.0506(9) 0.0669(11) 0.0987(14) 0.0025(10) 0.0196(10) -0.0028(8)
O7 0.090(6) 0.319(16) 0.283(15) 0.194(13) 0.086(8) 0.064(8)
O8 0.132(7) 0.162(9) 0.276(14) -0.135(10) -0.003(8) -0.020(7)
O9 0.057(3) 0.094(4) 0.133(5) -0.016(4) 0.016(3) -0.013(3)
O10 0.078(4) 0.076(4) 0.251(10) 0.030(5) 0.026(5) 0.002(4)

loop_
_atom_type_symbol
_atom_type_description
_atom_type_scat_dispersion_real
_atom_type_scat_dispersion_imag
_atom_type_scat_source
C C 0.0033 0.0016 'International Tables Vol C Tables 4.2.6.8 and 6.1.1.4'
H H 0.0000 0.0000 'International Tables Vol C Tables 4.2.6.8 and 6.1.1.4'
N N 0.0061 0.0033 'International Tables Vol C Tables 4.2.6.8 and 6.1.1.4'
O O 0.0106 0.0060 'International Tables Vol C Tables 4.2.6.8 and 6.1.1.4'
Cl Cl 0.1484 0.1585 'International Tables Vol C Tables 4.2.6.8 and 6.1.1.4'
Cu Cu 0.3201 1.2651 'International Tables Vol C Tables 4.2.6.8 and 6.1.1.4'

loop_
_geom_angle_atom_site_label_1
_geom_angle_atom_site_label_2
_geom_angle_atom_site_label_3
_geom_angle
_geom_angle_site_symmetry_1
_geom_angle_site_symmetry_3
_geom_angle_publ_flag
N3 Cu1 N4 93.7(3) . . ?
N3 Cu1 N2 87.1(3) . . ?
N4 Cu1 N2 170.7(2) . . ?
N3 Cu1 N1 167.4(2) . . ?
N4 Cu1 N1 87.2(2) . . ?
N2 Cu1 N1 94.1(2) . . ?
C11 N1 C1 112.2(5) . . ?
C11 N1 C10 108.9(5) . . ?
C1 N1 C10 108.1(6) . . ?
C11 N1 Cu1 117.1(4) . . ?
C1 N1 Cu1 108.9(4) . . ?
C10 N1 Cu1 100.9(4) . . ?
C3 N2 C4 110.2(6) . . ?
C3 N2 Cu1 113.8(5) . . ?
C4 N2 Cu1 106.2(5) . . ?
C3 N2 H31 107(7) . . ?
C4 N2 H31 121(6) . . ?
Cu1 N2 H31 98(7) . . ?
C6 N3 C5 113.4(6) . . ?
C6 N3 Cu1 117.6(5) . . ?
C5 N3 Cu1 106.3(4) . . ?
C6 N3 H41 110(7) . . ?
C5 N3 H41 110(7) . . ?
Cu1 N3 H41 98(7) . . ?
C8 N4 C9 111.1(6) . . ?
C8 N4 Cu1 116.0(5) . . ?
C9 N4 Cu1 108.0(4) . . ?
C8 N4 H51 102(6) . . ?
C9 N4 H51 107(6) . . ?
Cu1 N4 H51 112(6) . . ?
O2 N5 O1 123.9(7) . . ?
O2 N5 C14 117.6(7) . . ?
O1 N5 C14 118.4(7) . . ?
C2 C1 N1 113.6(7) . . ?
C2 C1 H1A 108.8 . . ?
N1 C1 H1A 108.8 . . ?
C2 C1 H1B 108.8 . . ?
N1 C1 H1B 108.8 . . ?
H1A C1 H1B 107.7 . . ?
C1 C2 C3 114.6(7) . . ?
C1 C2 H2A 108.6 . . ?
C3 C2 H2A 108.6 . . ?
C1 C2 H2B 108.6 . . ?
C3 C2 H2B 108.6 . . ?
H2A C2 H2B 107.6 . . ?
N2 C3 C2 110.2(6) . . ?
N2 C3 H3A 109.6 . . ?
C2 C3 H3A 109.6 . . ?
N2 C3 H3B 109.6 . . ?
C2 C3 H3B 109.6 . . ?
H3A C3 H3B 108.1 . . ?
C5 C4 N2 111.1(6) . . ?
C5 C4 H4A 109.4 . . ?
N2 C4 H4A 109.4 . . ?
C5 C4 H4B 109.4 . . ?
N2 C4 H4B 109.4 . . ?
H4A C4 H4B 108.0 . . ?
C4 C5 N3 106.4(6) . . ?
C4 C5 H5A 110.5 . . ?
N3 C5 H5A 110.5 . . ?
C4 C5 H5B 110.5 . . ?
N3 C5 H5B 110.5 . . ?
H5A C5 H5B 108.6 . . ?
N3 C6 C7 113.5(7) . . ?
N3 C6 H6A 108.9 . . ?
C7 C6 H6A 108.9 . . ?
N3 C6 H6B 108.9 . . ?
C7 C6 H6B 108.9 . . ?
H6A C6 H6B 107.7 . . ?
C6 C7 C8 114.2(8) . . ?
C6 C7 H7A 108.7 . . ?
C8 C7 H7A 108.7 . . ?
C6 C7 H7B 108.7 . . ?
C8 C7 H7B 108.7 . . ?
H7A C7 H7B 107.6 . . ?
N4 C8 C7 110.7(7) . . ?
N4 C8 H8A 109.5 . . ?
C7 C8 H8A 109.5 . . ?
N4 C8 H8B 109.5 . . ?
C7 C8 H8B 109.5 . . ?
H8A C8 H8B 108.1 . . ?
C10 C9 N4 107.8(6) . . ?
C10 C9 H9A 110.2 . . ?
N4 C9 H9A 110.2 . . ?
C10 C9 H9B 110.2 . . ?
N4 C9 H9B 110.2 . . ?
H9A C9 H9B 108.5 . . ?
N1 C10 C9 107.5(6) . . ?
N1 C10 H10A 110.2 . . ?
C9 C10 H10A 110.2 . . ?
N1 C10 H10B 110.2 . . ?
C9 C10 H10B 110.2 . . ?
H10A C10 H10B 108.5 . . ?
C15 C14 C13 121.6(6) . . ?
C15 C14 N5 118.6(7) . . ?
C13 C14 N5 119.7(7) . . ?
C14 C15 C16 118.6(6) . . ?
C14 C15 H15 120.7 . . ?
C16 C15 H15 120.7 . . ?
C15 C16 C11 120.9(6) . . ?
C15 C16 H16 119.6 . . ?
C11 C16 H16 119.6 . . ?
C16 C11 C12 119.8(6) . . ?
C16 C11 N1 121.1(5) . . ?
C12 C11 N1 119.1(6) . . ?
C13 C12 C11 119.7(6) . . ?
C13 C12 H12 120.2 . . ?
C11 C12 H12 120.2 . . ?
C14 C13 C12 119.4(7) . . ?
C14 C13 H13 120.3 . . ?
C12 C13 H13 120.3 . . ?
O4 Cl1 O3 115.0(7) . . ?
O4 Cl1 O5 106.6(7) . . ?
O3 Cl1 O5 113.6(6) . . ?
O4 Cl1 O6 110.0(10) . . ?
O3 Cl1 O6 105.6(7) . . ?
O5 Cl1 O6 105.6(7) . . ?
O8 Cl2 O7 98.1(9) . . ?
O8 Cl2 O10 111.8(7) . . ?
O7 Cl2 O10 112.0(6) . . ?
O8 Cl2 O9 109.0(5) . . ?
O7 Cl2 O9 109.3(6) . . ?
O10 Cl2 O9 115.3(4) . . ?

loop_
_geom_bond_atom_site_label_1
_geom_bond_atom_site_label_2
_geom_bond_distance
_geom_bond_site_symmetry_2
_geom_bond_publ_flag
Cu1 N3 1.995(5) . ?
Cu1 N4 2.005(6) . ?
Cu1 N2 2.006(6) . ?
Cu1 N1 2.067(5) . ?
O1 N5 1.219(9) . ?
O2 N5 1.214(9) . ?
N1 C11 1.465(8) . ?
N1 C1 1.504(8) . ?
N1 C10 1.519(9) . ?
N2 C3 1.484(10) . ?
N2 C4 1.533(10) . ?
N2 H31 0.85(9) . ?
N3 C6 1.468(10) . ?
N3 C5 1.502(10) . ?
N3 H41 0.79(9) . ?
N4 C8 1.447(10) . ?
N4 C9 1.532(10) . ?
N4 H51 0.87(10) . ?
N5 C14 1.474(9) . ?
C1 C2 1.447(11) . ?
C1 H1A 0.9700 . ?
C1 H1B 0.9700 . ?
C2 C3 1.522(11) . ?
C2 H2A 0.9700 . ?
C2 H2B 0.9700 . ?
C3 H3A 0.9700 . ?
C3 H3B 0.9700 . ?
C4 C5 1.484(12) . ?
C4 H4A 0.9700 . ?
C4 H4B 0.9700 . ?
C5 H5A 0.9700 . ?
C5 H5B 0.9700 . ?
C6 C7 1.480(13) . ?
C6 H6A 0.9700 . ?
C6 H6B 0.9700 . ?
C7 C8 1.499(13) . ?
C7 H7A 0.9700 . ?
C7 H7B 0.9700 . ?
C8 H8A 0.9700 . ?
C8 H8B 0.9700 . ?
C9 C10 1.527(11) . ?
C9 H9A 0.9700 . ?
C9 H9B 0.9700 . ?
C10 H10A 0.9700 . ?
C10 H10B 0.9700 . ?
C14 C15 1.371(10) . ?
C14 C13 1.372(10) . ?
C15 C16 1.374(9) . ?
C15 H15 0.9300 . ?
C16 C11 1.377(9) . ?
C16 H16 0.9300 . ?
C11 C12 1.382(9) . ?
C12 C13 1.380(10) . ?
C12 H12 0.9300 . ?
C13 H13 0.9300 . ?
Cl1 O4 1.330(8) . ?
Cl1 O3 1.341(7) . ?
Cl1 O5 1.386(7) . ?
Cl1 O6 1.393(11) . ?
Cl2 O8 1.363(9) . ?
Cl2 O7 1.369(10) . ?
Cl2 O10 1.374(7) . ?
Cl2 O9 1.422(6) . ?

loop_
_geom_torsion_atom_site_label_1
_geom_torsion_atom_site_label_2
_geom_torsion_atom_site_label_3
_geom_torsion_atom_site_label_4
_geom_torsion
_geom_torsion_site_symmetry_1
_geom_torsion_site_symmetry_2
_geom_torsion_site_symmetry_3
_geom_torsion_site_symmetry_4
_geom_torsion_publ_flag
N3 Cu1 N1 C11 -176.6(9) . . . . ?
N4 Cu1 N1 C11 88.9(4) . . . . ?
N2 Cu1 N1 C11 -81.9(4) . . . . ?
N3 Cu1 N1 C1 -48.1(12) . . . . ?
N4 Cu1 N1 C1 -142.6(5) . . . . ?
N2 Cu1 N1 C1 46.7(5) . . . . ?
N3 Cu1 N1 C10 65.5(11) . . . . ?
N4 Cu1 N1 C10 -29.0(4) . . . . ?
N2 Cu1 N1 C10 160.2(4) . . . . ?
N3 Cu1 N2 C3 118.9(5) . . . . ?
N1 Cu1 N2 C3 -48.5(5) . . . . ?
N3 Cu1 N2 C4 -2.5(5) . . . . ?
N1 Cu1 N2 C4 -170.0(5) . . . . ?
N4 Cu1 N3 C6 36.6(5) . . . . ?
N2 Cu1 N3 C6 -152.7(5) . . . . ?
N1 Cu1 N3 C6 -57.2(13) . . . . ?
N4 Cu1 N3 C5 165.0(5) . . . . ?
N2 Cu1 N3 C5 -24.3(5) . . . . ?
N1 Cu1 N3 C5 71.2(12) . . . . ?
N3 Cu1 N4 C8 -41.6(6) . . . . ?
N1 Cu1 N4 C8 125.9(6) . . . . ?
N3 Cu1 N4 C9 -167.1(5) . . . . ?
N1 Cu1 N4 C9 0.4(5) . . . . ?
C11 N1 C1 C2 67.9(8) . . . . ?
C10 N1 C1 C2 -172.0(6) . . . . ?
Cu1 N1 C1 C2 -63.3(7) . . . . ?
N1 C1 C2 C3 74.2(9) . . . . ?
C4 N2 C3 C2 -179.8(7) . . . . ?
Cu1 N2 C3 C2 61.0(8) . . . . ?
C1 C2 C3 N2 -70.4(10) . . . . ?
C3 N2 C4 C5 -93.5(8) . . . . ?
Cu1 N2 C4 C5 30.3(8) . . . . ?
N2 C4 C5 N3 -51.3(8) . . . . ?
C6 N3 C5 C4 177.2(6) . . . . ?
Cu1 N3 C5 C4 46.4(7) . . . . ?
C5 N3 C6 C7 -177.3(7) . . . . ?
Cu1 N3 C6 C7 -52.4(8) . . . . ?
N3 C6 C7 C8 67.4(10) . . . . ?
C9 N4 C8 C7 -174.8(7) . . . . ?
Cu1 N4 C8 C7 61.2(8) . . . . ?
C6 C7 C8 N4 -72.2(10) . . . . ?
C8 N4 C9 C10 -99.2(7) . . . . ?
Cu1 N4 C9 C10 29.2(7) . . . . ?
C11 N1 C10 C9 -71.0(7) . . . . ?
C1 N1 C10 C9 166.9(6) . . . . ?
Cu1 N1 C10 C9 52.8(6) . . . . ?
N4 C9 C10 N1 -56.4(7) . . . . ?
O2 N5 C14 C15 173.1(8) . . . . ?
O1 N5 C14 C15 -5.9(11) . . . . ?
O2 N5 C14 C13 -5.6(11) . . . . ?
O1 N5 C14 C13 175.4(8) . . . . ?
C13 C14 C15 C16 0.2(11) . . . . ?
N5 C14 C15 C16 -178.5(6) . . . . ?
C14 C15 C16 C11 -0.3(10) . . . . ?
C15 C16 C11 C12 0.3(10) . . . . ?
C15 C16 C11 N1 178.3(6) . . . . ?
C1 N1 C11 C16 56.4(8) . . . . ?
C10 N1 C11 C16 -63.1(7) . . . . ?
Cu1 N1 C11 C16 -176.6(5) . . . . ?
C1 N1 C11 C12 -125.5(7) . . . . ?
C10 N1 C11 C12 115.0(7) . . . . ?
Cu1 N1 C11 C12 1.5(7) . . . . ?
C16 C11 C12 C13 0.0(10) . . . . ?
N1 C11 C12 C13 -178.1(6) . . . . ?
C15 C14 C13 C12 0.1(12) . . . . ?
N5 C14 C13 C12 178.7(7) . . . . ?
C11 C12 C13 C14 -0.2(11) . . . . ?
